data_2109014
loop_
_publ_author_name
'Langer, Dominik'
'Wicher, Barbara'
'Bendzinska-Berus, Wioletta'
'Bednarczyk-Cwynar, Barbara'
'Tykarska, Ewa'

_publ_section_title
;
 Insights into isostructural and non-isostructural crystals of esters of
 oleanolic acid and its 11-oxo derivatives
;
_journal_issue 4
_journal_name_full 'Acta Crystallographica Section B'
_journal_page_first
;
;
_journal_paper_doi 10.1107/S2052520622005972
_journal_volume 78
_journal_year 2022
_chemical_absolute_configuration syn
_chemical_formula_moiety 'C37 H52 O4'
_chemical_formula_sum 'C37 H52 O4'
_chemical_formula_weight 560.78
_chemical_name_common 'benzyl ester of 11-keto oleanolic acid'
_space_group_crystal_system monoclinic
_space_group_IT_number 4
_space_group_name_Hall 'P 2yb'
_space_group_name_H-M_alt 'P 1 21 1'
_atom_sites_solution_hydrogens geom
_atom_sites_solution_primary direct
_atom_sites_solution_secondary difmap
_audit_creation_method SHELXL-2014/7
_cell_angle_alpha 90
_cell_angle_beta 94.870(2)
_cell_angle_gamma 90
_cell_formula_units_Z 2
_cell_length_a 6.7857(2)
_cell_length_b 13.0000(3)
_cell_length_c 17.8671(4)
_cell_measurement_reflns_used 7842
_cell_measurement_temperature 130(2)
_cell_measurement_theta_max 76.3450
_cell_measurement_theta_min 4.1690
_cell_volume 1570.44(7)
_computing_cell_refinement 'CrysAlisPro 1.171.39.46 (Rigaku OD, 2018)'
_computing_data_collection 'CrysAlisPro 1.171.39.46 (Rigaku OD, 2018)'
_computing_data_reduction 'CrysAlisPro 1.171.39.46 (Rigaku OD, 2018)'
_computing_molecular_graphics 'Mercury (Macrae et al., 2008)'
_computing_publication_material 'SHELXL-2016/4 (Sheldrick, 2016)'
_computing_structure_refinement 'SHELXL-2016/4 (Sheldrick, 2016)'
_computing_structure_solution 'SHELXT 2014/5 (Sheldrick, 2014)'
_diffrn_ambient_temperature 130(2)
_diffrn_detector_area_resol_mean 10.3991
_diffrn_measured_fraction_theta_full 0.999
_diffrn_measured_fraction_theta_max 0.999
_diffrn_measurement_device_type 'SuperNova, Dual, Cu at zero, Atlas'
_diffrn_measurement_method '\w scans'
_diffrn_radiation_type CuK\a
_diffrn_radiation_wavelength 1.54178
_diffrn_reflns_av_R_equivalents 0.0248
_diffrn_reflns_av_unetI/netI 0.0281
_diffrn_reflns_Laue_measured_fraction_full 0.999
_diffrn_reflns_Laue_measured_fraction_max 0.999
_diffrn_reflns_limit_h_max 8
_diffrn_reflns_limit_h_min -7
_diffrn_reflns_limit_k_max 15
_diffrn_reflns_limit_k_min -15
_diffrn_reflns_limit_l_max 21
_diffrn_reflns_limit_l_min -21
_diffrn_reflns_number 14222
_diffrn_reflns_point_group_measured_fraction_full 0.990
_diffrn_reflns_point_group_measured_fraction_max 0.990
_diffrn_reflns_theta_full 66.554
_diffrn_reflns_theta_max 66.554
_diffrn_reflns_theta_min 4.968
_diffrn_source 'SuperNova (Cu) X-ray Source'
_exptl_absorpt_coefficient_mu 0.583
_exptl_absorpt_correction_T_max 1.00000
_exptl_absorpt_correction_T_min 0.74275
_exptl_absorpt_correction_type multi-scan
_exptl_absorpt_process_details
;
CrysAlisPro 1.171.39.46 (Rigaku Oxford Diffraction, 2018)
Empirical absorption correction using spherical harmonics,
 implemented in SCALE3 ABSPACK scaling algorithm.
;
_exptl_crystal_colour colourless
_exptl_crystal_density_diffrn 1.186
_exptl_crystal_description needle
_exptl_crystal_F_000 612
_exptl_crystal_size_max 0.400
_exptl_crystal_size_mid 0.050
_exptl_crystal_size_min 0.050
_refine_diff_density_max 0.279
_refine_diff_density_min -0.158
_refine_diff_density_rms 0.033
_refine_ls_abs_structure_details
;
 Flack x determined using 2447 quotients [(I+)-(I-)]/[(I+)+(I-)]
 (Parsons, Flack and Wagner, Acta Cryst. B69 (2013) 249-259).
;
_refine_ls_abs_structure_Flack -0.06(8)
_refine_ls_extinction_method none
_refine_ls_goodness_of_fit_ref 1.025
_refine_ls_hydrogen_treatment constr
_refine_ls_matrix_type full
_refine_ls_number_parameters 378
_refine_ls_number_reflns 5483
_refine_ls_number_restraints 1
_refine_ls_restrained_S_all 1.025
_refine_ls_R_factor_all 0.0319
_refine_ls_R_factor_gt 0.0311
_refine_ls_shift/su_max 0.000
_refine_ls_shift/su_mean 0.000
_refine_ls_structure_factor_coef Fsqd
_refine_ls_weighting_details 'w=1/[\s^2^(Fo^2^)+(0.0454P)^2^+0.2279P] where P=(Fo^2^+2Fc^2^)/3'
_refine_ls_weighting_scheme calc
_refine_ls_wR_factor_gt 0.0800
_refine_ls_wR_factor_ref 0.0808
_reflns_Friedel_coverage 0.889
_reflns_Friedel_fraction_full 0.980
_reflns_Friedel_fraction_max 0.980
_reflns_number_gt 5351
_reflns_number_total 5483
_reflns_threshold_expression 'I > 2\s(I)'
_cod_data_source_file rm5063sup1.cif
_cod_data_source_block 4a_11-oxo-benzyl-OA
_cod_original_sg_symbol_H-M 'P 21'
_cod_database_code 2109014
_publcif_datablock.id {e00af7a0-84ea-459e-8467-d3780dbac7ff}

_shelx_shelxl_version_number 2014/7
_shelx_space_group_comment
;
The symmetry employed for this shelxl refinement is uniquely defined
by the following loop, which should always be used as a source of
symmetry information in preference to the above space-group names.
They are only intended as comments.
;
_shelx_estimated_absorpt_t_min 0.800
_shelx_estimated_absorpt_t_max 0.971

loop_
_space_group_symop_operation_xyz
'x, y, z'
'-x, y+1/2, -z'

loop_
_atom_site_label
_atom_site_type_symbol
_atom_site_fract_x
_atom_site_fract_y
_atom_site_fract_z
_atom_site_U_iso_or_equiv
_atom_site_adp_type
_atom_site_occupancy
_atom_site_site_symmetry_order
_atom_site_calc_flag
_atom_site_refinement_flags_posn
_atom_site_refinement_flags_adp
_atom_site_refinement_flags_occupancy
_atom_site_disorder_assembly
_atom_site_disorder_group
C10 C 0.7974(3) 0.68577(16) 0.52567(11) 0.0222(4) Uani 1 1 d . . . . .
C1 C 0.7647(3) 0.78977(17) 0.56471(12) 0.0279(5) Uani 1 1 d . . . . .
H1A H 0.8653 0.8395 0.5503 0.033 Uiso 1 1 calc R U . . .
H1B H 0.6329 0.8170 0.5466 0.033 Uiso 1 1 calc R U . . .
C2 C 0.7773(3) 0.78148(19) 0.65047(13) 0.0307(5) Uani 1 1 d . . . . .
H2A H 0.9129 0.7608 0.6693 0.037 Uiso 1 1 calc R U . . .
H2B H 0.7501 0.8496 0.6721 0.037 Uiso 1 1 calc R U . . .
C3 C 0.6306(3) 0.70359(19) 0.67610(12) 0.0300(5) Uani 1 1 d . . . . .
H3A H 0.4966 0.7273 0.6556 0.036 Uiso 1 1 calc R U . . .
C4 C 0.6586(3) 0.59516(17) 0.64404(12) 0.0256(5) Uani 1 1 d . . . . .
C5 C 0.6546(3) 0.60558(16) 0.55676(11) 0.0212(4) Uani 1 1 d . . . . .
H5 H 0.5195 0.6327 0.5411 0.025 Uiso 1 1 calc R U . . .
C6 C 0.6643(3) 0.50360(16) 0.51524(12) 0.0235(4) Uani 1 1 d . . . . .
H6A H 0.5849 0.4513 0.5395 0.028 Uiso 1 1 calc R U . . .
H6B H 0.8030 0.4793 0.5177 0.028 Uiso 1 1 calc R U . . .
C7 C 0.5846(3) 0.51694(16) 0.43299(12) 0.0218(4) Uani 1 1 d . . . . .
H7A H 0.4427 0.5354 0.4311 0.026 Uiso 1 1 calc R U . . .
H7B H 0.5950 0.4504 0.4067 0.026 Uiso 1 1 calc R U . . .
C8 C 0.6945(3) 0.59998(15) 0.39100(11) 0.0188(4) Uani 1 1 d . . . . .
C9 C 0.7283(3) 0.69868(16) 0.44037(11) 0.0203(4) Uani 1 1 d . . . . .
H9 H 0.5940 0.7304 0.4401 0.024 Uiso 1 1 calc R U . . .
C11 C 0.8468(3) 0.77581(17) 0.39761(12) 0.0269(5) Uani 1 1 d . . . . .
C12 C 0.7989(3) 0.78200(16) 0.31606(12) 0.0241(4) Uani 1 1 d . . . . .
H12 H 0.8593 0.8352 0.2896 0.029 Uiso 1 1 calc R U . . .
C13 C 0.6760(3) 0.71783(15) 0.27641(11) 0.0184(4) Uani 1 1 d . . . . .
C14 C 0.5681(3) 0.63282(15) 0.31581(11) 0.0179(4) Uani 1 1 d . . . . .
C15 C 0.5315(3) 0.53719(15) 0.26425(11) 0.0209(4) Uani 1 1 d . . . . .
H15A H 0.6537 0.4953 0.2671 0.025 Uiso 1 1 calc R U . . .
H15B H 0.4263 0.4948 0.2840 0.025 Uiso 1 1 calc R U . . .
C16 C 0.4715(3) 0.56170(15) 0.18184(11) 0.0186(4) Uani 1 1 d . . . . .
H16A H 0.3393 0.5944 0.1776 0.022 Uiso 1 1 calc R U . . .
H16B H 0.4620 0.4969 0.1527 0.022 Uiso 1 1 calc R U . . .
C17 C 0.6203(3) 0.63374(15) 0.14840(11) 0.0182(4) Uani 1 1 d . . . . .
C18 C 0.6329(3) 0.73581(14) 0.19280(11) 0.0171(4) Uani 1 1 d . . . . .
H18 H 0.7463 0.7758 0.1754 0.021 Uiso 1 1 calc R U . . .
C19 C 0.4447(3) 0.80168(16) 0.17609(11) 0.0210(4) Uani 1 1 d . . . . .
H19A H 0.3324 0.7665 0.1972 0.025 Uiso 1 1 calc R U . . .
H19B H 0.4642 0.8686 0.2022 0.025 Uiso 1 1 calc R U . . .
C20 C 0.3899(3) 0.82195(16) 0.09199(12) 0.0240(4) Uani 1 1 d . . . . .
C21 C 0.3774(3) 0.71914(16) 0.04978(11) 0.0236(4) Uani 1 1 d . . . . .
H21A H 0.2636 0.6794 0.0656 0.028 Uiso 1 1 calc R U . . .
H21B H 0.3535 0.7327 -0.0048 0.028 Uiso 1 1 calc R U . . .
C22 C 0.5657(3) 0.65478(16) 0.06416(11) 0.0213(4) Uani 1 1 d . . . . .
H22A H 0.6767 0.6913 0.0432 0.026 Uiso 1 1 calc R U . . .
H22B H 0.5471 0.5883 0.0374 0.026 Uiso 1 1 calc R U . . .
C23 C 0.4820(4) 0.5293(2) 0.66335(13) 0.0338(5) Uani 1 1 d . . . . .
H23A H 0.4656 0.5351 0.7172 0.051 Uiso 1 1 calc R U . . .
H23B H 0.5060 0.4572 0.6508 0.051 Uiso 1 1 calc R U . . .
H23C H 0.3617 0.5535 0.6345 0.051 Uiso 1 1 calc R U . . .
C24 C 0.8472(3) 0.5432(2) 0.68071(12) 0.0315(5) Uani 1 1 d . . . . .
H24A H 0.9586 0.5912 0.6807 0.047 Uiso 1 1 calc R U . . .
H24B H 0.8762 0.4815 0.6522 0.047 Uiso 1 1 calc R U . . .
H24C H 0.8268 0.5240 0.7325 0.047 Uiso 1 1 calc R U . . .
C25 C 1.0189(3) 0.65568(19) 0.53916(12) 0.0273(5) Uani 1 1 d . . . . .
H25A H 1.0318 0.5807 0.5371 0.041 Uiso 1 1 calc R U . . .
H25B H 1.0718 0.6804 0.5886 0.041 Uiso 1 1 calc R U . . .
H25C H 1.0929 0.6869 0.5002 0.041 Uiso 1 1 calc R U . . .
C26 C 0.8952(3) 0.55297(17) 0.37314(12) 0.0245(4) Uani 1 1 d . . . . .
H26A H 0.8726 0.4855 0.3495 0.037 Uiso 1 1 calc R U . . .
H26B H 0.9808 0.5451 0.4198 0.037 Uiso 1 1 calc R U . . .
H26C H 0.9592 0.5986 0.3389 0.037 Uiso 1 1 calc R U . . .
C27 C 0.3628(3) 0.67757(17) 0.33166(11) 0.0233(4) Uani 1 1 d . . . . .
H27A H 0.3772 0.7504 0.3451 0.035 Uiso 1 1 calc R U . . .
H27B H 0.3112 0.6398 0.3733 0.035 Uiso 1 1 calc R U . . .
H27C H 0.2709 0.6706 0.2866 0.035 Uiso 1 1 calc R U . . .
C28 C 0.8262(3) 0.58518(15) 0.15306(11) 0.0196(4) Uani 1 1 d . . . . .
C29 C 0.1861(4) 0.87366(19) 0.08454(14) 0.0337(5) Uani 1 1 d . . . . .
H29A H 0.0870 0.8260 0.1013 0.051 Uiso 1 1 calc R U . . .
H29B H 0.1513 0.8922 0.0319 0.051 Uiso 1 1 calc R U . . .
H29C H 0.1897 0.9358 0.1156 0.051 Uiso 1 1 calc R U . . .
C30 C 0.5388(4) 0.89449(17) 0.05921(13) 0.0309(5) Uani 1 1 d . . . . .
H30A H 0.5362 0.9615 0.0843 0.046 Uiso 1 1 calc R U . . .
H30B H 0.5036 0.9033 0.0053 0.046 Uiso 1 1 calc R U . . .
H30C H 0.6719 0.8650 0.0672 0.046 Uiso 1 1 calc R U . . .
C31 C 1.0049(3) 0.43150(17) 0.13900(14) 0.0284(5) Uani 1 1 d . . . . .
H31A H 1.0799 0.4456 0.1879 0.034 Uiso 1 1 calc R U . . .
H31B H 1.0849 0.4551 0.0985 0.034 Uiso 1 1 calc R U . . .
C32 C 0.9639(3) 0.31872(16) 0.13101(12) 0.0227(4) Uani 1 1 d . . . . .
C33 C 0.8084(3) 0.27229(18) 0.16462(13) 0.0273(5) Uani 1 1 d . . . . .
H33 H 0.7225 0.3132 0.1916 0.033 Uiso 1 1 calc R U . . .
C34 C 0.7780(3) 0.16740(19) 0.15899(14) 0.0311(5) Uani 1 1 d . . . . .
H34 H 0.6704 0.1367 0.1814 0.037 Uiso 1 1 calc R U . . .
C35 C 0.9043(3) 0.10670(18) 0.12060(14) 0.0295(5) Uani 1 1 d . . . . .
H35 H 0.8848 0.0344 0.1174 0.035 Uiso 1 1 calc R U . . .
C36 C 1.0588(3) 0.15216(17) 0.08695(13) 0.0287(5) Uani 1 1 d . . . . .
H36 H 1.1452 0.1110 0.0604 0.034 Uiso 1 1 calc R U . . .
C37 C 1.0878(3) 0.25763(17) 0.09193(13) 0.0255(4) Uani 1 1 d . . . . .
H37 H 1.1935 0.2883 0.0684 0.031 Uiso 1 1 calc R U . . .
O3 O 0.6293(3) 0.70398(16) 0.75610(9) 0.0382(4) Uani 1 1 d . . . . .
H3 H 0.7445 0.6937 0.7758 0.057 Uiso 1 1 calc R U . . .
O11 O 0.9740(3) 0.83233(16) 0.42754(10) 0.0464(5) Uani 1 1 d . . . . .
O28 O 0.9789(2) 0.62962(12) 0.16903(10) 0.0305(4) Uani 1 1 d . . . . .
O29 O 0.8175(2) 0.48528(11) 0.13447(9) 0.0263(3) Uani 1 1 d . . . . .

loop_
_atom_site_aniso_label
_atom_site_aniso_U_11
_atom_site_aniso_U_22
_atom_site_aniso_U_33
_atom_site_aniso_U_23
_atom_site_aniso_U_13
_atom_site_aniso_U_12
C10 0.0218(10) 0.0243(11) 0.0196(10) -0.0010(8) -0.0028(8) -0.0001(8)
C1 0.0349(12) 0.0249(11) 0.0225(11) -0.0015(8) -0.0047(8) 0.0023(9)
C2 0.0357(12) 0.0316(12) 0.0238(11) -0.0075(9) -0.0036(9) 0.0059(9)
C3 0.0277(11) 0.0410(13) 0.0207(10) -0.0040(9) -0.0015(8) 0.0102(10)
C4 0.0236(10) 0.0334(12) 0.0195(10) 0.0032(8) -0.0005(8) 0.0072(9)
C5 0.0202(10) 0.0242(10) 0.0184(10) 0.0020(8) -0.0030(7) 0.0043(8)
C6 0.0256(10) 0.0229(11) 0.0213(10) 0.0032(8) -0.0010(8) 0.0008(8)
C7 0.0230(10) 0.0208(10) 0.0210(10) 0.0014(7) -0.0013(8) -0.0031(7)
C8 0.0173(9) 0.0218(10) 0.0167(9) 0.0004(8) -0.0015(7) -0.0014(7)
C9 0.0183(9) 0.0209(10) 0.0208(9) -0.0004(8) -0.0032(7) -0.0006(7)
C11 0.0298(11) 0.0269(12) 0.0229(10) -0.0014(9) -0.0050(9) -0.0079(9)
C12 0.0242(10) 0.0248(11) 0.0228(10) 0.0029(8) -0.0008(8) -0.0065(8)
C13 0.0160(9) 0.0185(9) 0.0204(9) -0.0002(7) 0.0001(7) 0.0007(7)
C14 0.0164(9) 0.0197(10) 0.0170(9) -0.0003(7) -0.0015(7) -0.0017(7)
C15 0.0220(9) 0.0186(10) 0.0215(10) 0.0010(8) -0.0016(8) -0.0056(7)
C16 0.0165(9) 0.0180(9) 0.0207(9) -0.0012(7) -0.0024(7) -0.0020(7)
C17 0.0166(9) 0.0165(9) 0.0211(10) -0.0013(7) -0.0009(7) -0.0009(7)
C18 0.0167(9) 0.0148(9) 0.0195(9) -0.0005(7) -0.0002(7) -0.0008(7)
C19 0.0220(10) 0.0191(10) 0.0214(10) -0.0012(7) -0.0021(8) 0.0029(8)
C20 0.0280(11) 0.0206(10) 0.0225(10) 0.0006(8) -0.0037(8) 0.0034(8)
C21 0.0265(10) 0.0244(11) 0.0186(9) 0.0012(8) -0.0059(8) -0.0001(8)
C22 0.0243(10) 0.0207(10) 0.0186(10) -0.0023(7) 0.0002(8) -0.0009(7)
C23 0.0355(12) 0.0429(14) 0.0234(11) 0.0060(10) 0.0048(9) 0.0024(10)
C24 0.0344(12) 0.0396(14) 0.0194(10) 0.0032(9) -0.0041(9) 0.0118(10)
C25 0.0210(10) 0.0388(13) 0.0211(10) -0.0020(9) -0.0044(8) 0.0002(8)
C26 0.0210(10) 0.0282(11) 0.0238(10) 0.0006(9) -0.0011(8) 0.0023(8)
C27 0.0178(9) 0.0316(11) 0.0200(9) 0.0026(8) -0.0010(7) 0.0000(8)
C28 0.0198(10) 0.0204(10) 0.0186(9) -0.0003(7) 0.0004(7) -0.0001(8)
C29 0.0350(13) 0.0310(12) 0.0332(12) 0.0002(10) -0.0086(10) 0.0118(10)
C30 0.0419(13) 0.0217(11) 0.0282(11) 0.0047(9) -0.0019(10) -0.0010(9)
C31 0.0173(10) 0.0257(12) 0.0418(13) -0.0056(9) -0.0004(9) 0.0040(8)
C32 0.0188(10) 0.0245(11) 0.0240(10) -0.0012(8) -0.0037(8) 0.0037(8)
C33 0.0244(11) 0.0306(12) 0.0273(11) -0.0019(9) 0.0043(8) 0.0065(8)
C34 0.0274(11) 0.0338(12) 0.0327(12) 0.0068(9) 0.0064(9) 0.0003(9)
C35 0.0307(11) 0.0210(11) 0.0367(12) 0.0035(9) 0.0014(9) 0.0026(8)
C36 0.0301(11) 0.0246(12) 0.0321(12) -0.0017(9) 0.0063(9) 0.0070(8)
C37 0.0203(10) 0.0278(11) 0.0286(11) 0.0026(8) 0.0041(8) 0.0033(8)
O3 0.0363(9) 0.0577(11) 0.0205(8) -0.0061(8) 0.0022(6) 0.0069(8)
O11 0.0585(12) 0.0504(12) 0.0278(9) 0.0023(8) -0.0114(8) -0.0340(9)
O28 0.0163(7) 0.0250(8) 0.0501(10) -0.0056(7) 0.0018(6) -0.0015(6)
O29 0.0184(7) 0.0203(8) 0.0390(9) -0.0065(6) -0.0040(6) 0.0021(5)

loop_
_atom_type_symbol
_atom_type_description
_atom_type_scat_dispersion_real
_atom_type_scat_dispersion_imag
_atom_type_scat_source
C C 0.0181 0.0091 'International Tables Vol C Tables 4.2.6.8 and 6.1.1.4'
H H 0.0000 0.0000 'International Tables Vol C Tables 4.2.6.8 and 6.1.1.4'
O O 0.0492 0.0322 'International Tables Vol C Tables 4.2.6.8 and 6.1.1.4'

loop_
_geom_angle_atom_site_label_1
_geom_angle_atom_site_label_2
_geom_angle_atom_site_label_3
_geom_angle
_geom_angle_site_symmetry_1
_geom_angle_site_symmetry_3
_geom_angle_publ_flag
C1 C10 C25 108.95(17) . . ?
C1 C10 C5 107.87(17) . . ?
C25 C10 C5 113.55(17) . . ?
C1 C10 C9 107.64(16) . . ?
C25 C10 C9 112.60(16) . . ?
C5 C10 C9 105.97(15) . . ?
C2 C1 C10 113.08(18) . . ?
C3 C2 C1 111.51(19) . . ?
O3 C3 C2 111.05(19) . . ?
O3 C3 C4 112.75(19) . . ?
C2 C3 C4 113.22(18) . . ?
C23 C4 C3 107.70(18) . . ?
C23 C4 C24 107.20(19) . . ?
C3 C4 C24 111.50(18) . . ?
C23 C4 C5 108.95(18) . . ?
C3 C4 C5 107.43(17) . . ?
C24 C4 C5 113.88(17) . . ?
C6 C5 C10 110.78(16) . . ?
C6 C5 C4 114.37(17) . . ?
C10 C5 C4 117.08(17) . . ?
C5 C6 C7 110.01(16) . . ?
C6 C7 C8 113.55(16) . . ?
C7 C8 C26 107.08(16) . . ?
C7 C8 C9 110.73(16) . . ?
C26 C8 C9 110.49(16) . . ?
C7 C8 C14 110.52(15) . . ?
C26 C8 C14 110.62(15) . . ?
C9 C8 C14 107.43(15) . . ?
C11 C9 C8 108.33(16) . . ?
C11 C9 C10 115.47(16) . . ?
C8 C9 C10 118.63(16) . . ?
O11 C11 C12 119.3(2) . . ?
O11 C11 C9 123.9(2) . . ?
C12 C11 C9 116.77(17) . . ?
C13 C12 C11 124.49(19) . . ?
C12 C13 C18 118.99(18) . . ?
C12 C13 C14 120.50(18) . . ?
C18 C13 C14 120.33(16) . . ?
C13 C14 C15 111.32(16) . . ?
C13 C14 C27 106.51(16) . . ?
C15 C14 C27 107.82(16) . . ?
C13 C14 C8 109.75(15) . . ?
C15 C14 C8 109.49(15) . . ?
C27 C14 C8 111.92(16) . . ?
C16 C15 C14 114.86(16) . . ?
C15 C16 C17 111.83(15) . . ?
C28 C17 C16 110.81(16) . . ?
C28 C17 C22 105.60(15) . . ?
C16 C17 C22 112.09(15) . . ?
C28 C17 C18 108.46(15) . . ?
C16 C17 C18 109.49(15) . . ?
C22 C17 C18 110.29(16) . . ?
C13 C18 C17 111.79(16) . . ?
C13 C18 C19 111.29(15) . . ?
C17 C18 C19 111.61(15) . . ?
C20 C19 C18 114.24(16) . . ?
C29 C20 C21 109.12(18) . . ?
C29 C20 C30 108.42(19) . . ?
C21 C20 C30 111.02(18) . . ?
C29 C20 C19 107.53(18) . . ?
C21 C20 C19 109.23(17) . . ?
C30 C20 C19 111.43(17) . . ?
C22 C21 C20 112.54(17) . . ?
C21 C22 C17 112.86(16) . . ?
O28 C28 O29 122.97(18) . . ?
O28 C28 C17 125.53(18) . . ?
O29 C28 C17 111.47(16) . . ?
O29 C31 C32 108.20(17) . . ?
C37 C32 C33 118.8(2) . . ?
C37 C32 C31 119.5(2) . . ?
C33 C32 C31 121.61(19) . . ?
C34 C33 C32 120.6(2) . . ?
C33 C34 C35 120.2(2) . . ?
C36 C35 C34 119.6(2) . . ?
C35 C36 C37 120.2(2) . . ?
C36 C37 C32 120.6(2) . . ?
C28 O29 C31 115.75(16) . . ?

loop_
_geom_bond_atom_site_label_1
_geom_bond_atom_site_label_2
_geom_bond_distance
_geom_bond_site_symmetry_2
_geom_bond_publ_flag
C10 C1 1.546(3) . ?
C10 C25 1.552(3) . ?
C10 C5 1.557(3) . ?
C10 C9 1.565(3) . ?
C1 C2 1.531(3) . ?
C2 C3 1.517(4) . ?
C3 O3 1.430(3) . ?
C3 C4 1.539(3) . ?
C4 C23 1.536(3) . ?
C4 C24 1.543(3) . ?
C4 C5 1.563(3) . ?
C5 C6 1.523(3) . ?
C6 C7 1.532(3) . ?
C7 C8 1.543(3) . ?
C8 C26 1.551(3) . ?
C8 C9 1.563(3) . ?
C8 C14 1.590(3) . ?
C9 C11 1.530(3) . ?
C11 O11 1.222(3) . ?
C11 C12 1.468(3) . ?
C12 C13 1.339(3) . ?
C13 C18 1.516(3) . ?
C13 C14 1.530(3) . ?
C14 C15 1.555(3) . ?
C14 C27 1.557(3) . ?
C15 C16 1.528(3) . ?
C16 C17 1.535(3) . ?
C17 C28 1.529(3) . ?
C17 C22 1.544(3) . ?
C17 C18 1.545(3) . ?
C18 C19 1.545(3) . ?
C19 C20 1.540(3) . ?
C20 C29 1.533(3) . ?
C20 C21 1.533(3) . ?
C20 C30 1.534(3) . ?
C21 C22 1.531(3) . ?
C28 O28 1.200(3) . ?
C28 O29 1.341(3) . ?
C31 O29 1.447(2) . ?
C31 C32 1.497(3) . ?
C32 C37 1.387(3) . ?
C32 C33 1.395(3) . ?
C33 C34 1.381(3) . ?
C34 C35 1.388(3) . ?
C35 C36 1.385(3) . ?
C36 C37 1.387(3) . ?

loop_
_geom_torsion_atom_site_label_1
_geom_torsion_atom_site_label_2
_geom_torsion_atom_site_label_3
_geom_torsion_atom_site_label_4
_geom_torsion
_geom_torsion_site_symmetry_1
_geom_torsion_site_symmetry_2
_geom_torsion_site_symmetry_3
_geom_torsion_site_symmetry_4
_geom_torsion_publ_flag
C25 C10 C1 C2 -71.8(2) . . . . ?
C5 C10 C1 C2 51.9(2) . . . . ?
C9 C10 C1 C2 165.80(18) . . . . ?
C10 C1 C2 C3 -56.8(2) . . . . ?
C1 C2 C3 O3 -174.08(18) . . . . ?
C1 C2 C3 C4 57.9(2) . . . . ?
O3 C3 C4 C23 62.1(2) . . . . ?
C2 C3 C4 C23 -170.79(19) . . . . ?
O3 C3 C4 C24 -55.3(3) . . . . ?
C2 C3 C4 C24 71.9(2) . . . . ?
O3 C3 C4 C5 179.31(17) . . . . ?
C2 C3 C4 C5 -53.6(2) . . . . ?
C1 C10 C5 C6 174.51(15) . . . . ?
C25 C10 C5 C6 -64.7(2) . . . . ?
C9 C10 C5 C6 59.5(2) . . . . ?
C1 C10 C5 C4 -51.9(2) . . . . ?
C25 C10 C5 C4 69.0(2) . . . . ?
C9 C10 C5 C4 -166.93(16) . . . . ?
C23 C4 C5 C6 -59.1(2) . . . . ?
C3 C4 C5 C6 -175.46(17) . . . . ?
C24 C4 C5 C6 60.5(2) . . . . ?
C23 C4 C5 C10 168.94(18) . . . . ?
C3 C4 C5 C10 52.5(2) . . . . ?
C24 C4 C5 C10 -71.5(2) . . . . ?
C10 C5 C6 C7 -65.9(2) . . . . ?
C4 C5 C6 C7 159.19(17) . . . . ?
C5 C6 C7 C8 57.2(2) . . . . ?
C6 C7 C8 C26 76.2(2) . . . . ?
C6 C7 C8 C9 -44.4(2) . . . . ?
C6 C7 C8 C14 -163.28(16) . . . . ?
C7 C8 C9 C11 177.12(16) . . . . ?
C26 C8 C9 C11 58.6(2) . . . . ?
C14 C8 C9 C11 -62.11(19) . . . . ?
C7 C8 C9 C10 42.9(2) . . . . ?
C26 C8 C9 C10 -75.5(2) . . . . ?
C14 C8 C9 C10 163.70(16) . . . . ?
C1 C10 C9 C11 64.0(2) . . . . ?
C25 C10 C9 C11 -56.0(2) . . . . ?
C5 C10 C9 C11 179.26(17) . . . . ?
C1 C10 C9 C8 -164.89(17) . . . . ?
C25 C10 C9 C8 75.0(2) . . . . ?
C5 C10 C9 C8 -49.7(2) . . . . ?
C8 C9 C11 O11 -143.1(2) . . . . ?
C10 C9 C11 O11 -7.3(3) . . . . ?
C8 C9 C11 C12 38.2(2) . . . . ?
C10 C9 C11 C12 173.95(18) . . . . ?
O11 C11 C12 C13 173.6(2) . . . . ?
C9 C11 C12 C13 -7.6(3) . . . . ?
C11 C12 C13 C18 177.40(19) . . . . ?
C11 C12 C13 C14 2.2(3) . . . . ?
C12 C13 C14 C15 -149.01(19) . . . . ?
C18 C13 C14 C15 35.8(2) . . . . ?
C12 C13 C14 C27 93.7(2) . . . . ?
C18 C13 C14 C27 -81.5(2) . . . . ?
C12 C13 C14 C8 -27.6(3) . . . . ?
C18 C13 C14 C8 157.19(16) . . . . ?
C7 C8 C14 C13 178.02(16) . . . . ?
C26 C8 C14 C13 -63.6(2) . . . . ?
C9 C8 C14 C13 57.1(2) . . . . ?
C7 C8 C14 C15 -59.5(2) . . . . ?
C26 C8 C14 C15 58.9(2) . . . . ?
C9 C8 C14 C15 179.58(15) . . . . ?
C7 C8 C14 C27 60.0(2) . . . . ?
C26 C8 C14 C27 178.41(17) . . . . ?
C9 C8 C14 C27 -60.9(2) . . . . ?
C13 C14 C15 C16 -39.9(2) . . . . ?
C27 C14 C15 C16 76.6(2) . . . . ?
C8 C14 C15 C16 -161.45(16) . . . . ?
C14 C15 C16 C17 54.3(2) . . . . ?
C15 C16 C17 C28 59.7(2) . . . . ?
C15 C16 C17 C22 177.35(16) . . . . ?
C15 C16 C17 C18 -59.9(2) . . . . ?
C12 C13 C18 C17 141.05(19) . . . . ?
C14 C13 C18 C17 -43.7(2) . . . . ?
C12 C13 C18 C19 -93.4(2) . . . . ?
C14 C13 C18 C19 81.8(2) . . . . ?
C28 C17 C18 C13 -67.72(19) . . . . ?
C16 C17 C18 C13 53.3(2) . . . . ?
C22 C17 C18 C13 177.09(15) . . . . ?
C28 C17 C18 C19 166.90(16) . . . . ?
C16 C17 C18 C19 -72.1(2) . . . . ?
C22 C17 C18 C19 51.7(2) . . . . ?
C13 C18 C19 C20 -179.21(17) . . . . ?
C17 C18 C19 C20 -53.6(2) . . . . ?
C18 C19 C20 C29 171.73(18) . . . . ?
C18 C19 C20 C21 53.4(2) . . . . ?
C18 C19 C20 C30 -69.6(2) . . . . ?
C29 C20 C21 C22 -171.29(18) . . . . ?
C30 C20 C21 C22 69.3(2) . . . . ?
C19 C20 C21 C22 -54.0(2) . . . . ?
C20 C21 C22 C17 56.3(2) . . . . ?
C28 C17 C22 C21 -170.88(17) . . . . ?
C16 C17 C22 C21 68.4(2) . . . . ?
C18 C17 C22 C21 -53.9(2) . . . . ?
C16 C17 C28 O28 -139.5(2) . . . . ?
C22 C17 C28 O28 98.9(2) . . . . ?
C18 C17 C28 O28 -19.3(3) . . . . ?
C16 C17 C28 O29 42.5(2) . . . . ?
C22 C17 C28 O29 -79.06(19) . . . . ?
C18 C17 C28 O29 162.73(16) . . . . ?
O29 C31 C32 C37 143.2(2) . . . . ?
O29 C31 C32 C33 -39.6(3) . . . . ?
C37 C32 C33 C34 -0.1(3) . . . . ?
C31 C32 C33 C34 -177.4(2) . . . . ?
C32 C33 C34 C35 1.0(4) . . . . ?
C33 C34 C35 C36 -1.1(4) . . . . ?
C34 C35 C36 C37 0.3(4) . . . . ?
C35 C36 C37 C32 0.5(4) . . . . ?
C33 C32 C37 C36 -0.6(3) . . . . ?
C31 C32 C37 C36 176.7(2) . . . . ?
O28 C28 O29 C31 3.5(3) . . . . ?
C17 C28 O29 C31 -178.46(17) . . . . ?
C32 C31 O29 C28 169.27(18) . . . . ?

_cod_database_fobs_code 2109014
